data_4001342
loop_
_publ_author_name
'Ota, Akira'
'Ouahab, Lahc\`ene'
'Golhen, St\'ephane'
'Yoshida, Yukihiro'
'Maesato, Mitsuhiko'
'Saito, Gunzi'
'\'Swietlik, Roman'

_publ_section_title
;
 Phase Transition from Mott Insulating Phase into the Charge Ordering
 Phase with Molecular Deformation in Charge-Transfer Salts
 \k-(ET)4[M(CN)6][N(C2H5)4]&#x00B7;2H2O (M = CoIIIand FeIII)
;
_journal_issue 10
_journal_name_full 'Chemistry of Materials'
_journal_page_first 2455
_journal_paper_doi 10.1021/cm063036k
_journal_volume 19
_journal_year 2007
_chemical_formula_sum 'C54 H56 Fe N7 O2 S32'
_chemical_formula_weight 1916.83
_chemical_name_systematic
;
 ?
;
_space_group_IT_number 13
_symmetry_space_group_name_Hall '-P 2yac'
_symmetry_space_group_name_H-M 'P 1 2/n 1'
_atom_sites_solution_hydrogens geom
_atom_sites_solution_primary direct
_atom_sites_solution_secondary difmap
_audit_creation_method SHELXL-97
_cell_angle_alpha 90.00
_cell_angle_beta 91.860(9)
_cell_angle_gamma 90.00
_cell_formula_units_Z 2
_cell_length_a 11.2203(3)
_cell_length_b 8.8587(3)
_cell_length_c 38.0541(11)
_cell_measurement_temperature 200
_cell_volume 3780.5(2)
_computing_cell_refinement 'HKL Scalepack (Otwinowski & Minor 1997)'
_computing_data_collection 'Collect  (Nonius BV, 1997-2000)'
_computing_data_reduction 'HKL Denzo and Scalepack (Otwinowski & Minor 1997)'
_computing_structure_refinement 'SHELXL-97 (Sheldrick, 1997)'
_computing_structure_solution 'SHELXS-97 (Sheldrick, 1997)'
_diffrn_ambient_temperature 200
_diffrn_measured_fraction_theta_full 0.994
_diffrn_measured_fraction_theta_max 0.994
_diffrn_radiation_monochromator graphite
_diffrn_radiation_source 'fine-focus sealed tube'
_diffrn_radiation_type MoK\a
_diffrn_radiation_wavelength 0.71073
_diffrn_reflns_av_R_equivalents 0.0374
_diffrn_reflns_av_sigmaI/netI 0.0303
_diffrn_reflns_limit_h_max 12
_diffrn_reflns_limit_h_min -12
_diffrn_reflns_limit_k_max 9
_diffrn_reflns_limit_k_min -9
_diffrn_reflns_limit_l_max 42
_diffrn_reflns_limit_l_min -42
_diffrn_reflns_number 25879
_diffrn_reflns_theta_full 23.54
_diffrn_reflns_theta_max 23.54
_diffrn_reflns_theta_min 1.07
_exptl_absorpt_coefficient_mu 1.131
_exptl_crystal_density_diffrn 1.684
_exptl_crystal_density_method 'not measured'
_exptl_crystal_F_000 1966
_refine_diff_density_max 0.825
_refine_diff_density_min -0.557
_refine_diff_density_rms 0.132
_refine_ls_extinction_method none
_refine_ls_goodness_of_fit_ref 0.975
_refine_ls_hydrogen_treatment mixed
_refine_ls_matrix_type full
_refine_ls_number_parameters 434
_refine_ls_number_reflns 5576
_refine_ls_number_restraints 0
_refine_ls_restrained_S_all 0.975
_refine_ls_R_factor_all 0.0592
_refine_ls_R_factor_gt 0.0412
_refine_ls_shift/su_max 0.002
_refine_ls_shift/su_mean 0.000
_refine_ls_structure_factor_coef Fsqd
_refine_ls_weighting_details 'calc w=1/[\s^2^(Fo^2^)+(0.0855P)^2^+10.9826P] where P=(Fo^2^+2Fc^2^)/3'
_refine_ls_weighting_scheme calc
_refine_ls_wR_factor_gt 0.1124
_refine_ls_wR_factor_ref 0.1402
_reflns_number_gt 4490
_reflns_number_total 5576
_reflns_threshold_expression >2sigma(I)
_cod_data_source_file cm063036ksi20070302_073935.cif
_cod_data_source_block 2-200K
_cod_database_code 4001342

loop_
_symmetry_equiv_pos_as_xyz
'x, y, z'
'-x+1/2, y, -z+1/2'
'-x, -y, -z'
'x-1/2, -y, z-1/2'

loop_
_atom_site_label
_atom_site_type_symbol
_atom_site_fract_x
_atom_site_fract_y
_atom_site_fract_z
_atom_site_U_iso_or_equiv
_atom_site_adp_type
_atom_site_occupancy
_atom_site_symmetry_multiplicity
_atom_site_calc_flag
_atom_site_refinement_flags
C1 C 0.5548(6) 0.4593(7) 1.14675(14) 0.0503(16) Uani 1 1 d .
H1A H 0.5483 0.5527 1.1598 0.060 Uiso 1 1 calc R
H1B H 0.5048 0.3853 1.1580 0.060 Uiso 1 1 calc R
C2 C 0.6765(5) 0.4083(7) 1.15009(15) 0.0498(16) Uani 1 1 d .
H2A H 0.6986 0.4049 1.1749 0.060 Uiso 1 1 calc R
H2B H 0.7266 0.4837 1.1394 0.060 Uiso 1 1 calc R
C3 C 0.5618(4) 0.3497(5) 1.07876(11) 0.0235(10) Uani 1 1 d .
C4 C 0.6451(4) 0.2486(5) 1.08900(12) 0.0263(11) Uani 1 1 d .
C5 C 0.6023(4) 0.1924(5) 1.02320(12) 0.0247(10) Uani 1 1 d .
C6 C 0.6009(4) 0.1340(5) 0.98979(12) 0.0262(11) Uani 1 1 d .
C7 C 0.5613(4) 0.0902(5) 0.92291(12) 0.0272(11) Uani 1 1 d .
C8 C 0.6459(4) -0.0105(6) 0.93274(12) 0.0303(11) Uani 1 1 d .
C9 C 0.5854(9) 0.0089(9) 0.85393(17) 0.096(3) Uani 1 1 d .
H9A H 0.5313 -0.0530 0.8397 0.115 Uiso 1 1 calc R
H9B H 0.6216 0.0794 0.8379 0.115 Uiso 1 1 calc R
C10 C 0.6718(9) -0.0817(16) 0.86515(18) 0.156(6) Uani 1 1 d .
H10A H 0.7432 -0.0380 0.8557 0.188 Uiso 1 1 calc R
H10B H 0.6578 -0.1742 0.8520 0.188 Uiso 1 1 calc R
C11 C 0.8934(7) 0.8021(7) 1.11682(15) 0.0596(18) Uani 1 1 d .
H11A H 0.8523 0.8279 1.1380 0.072 Uiso 1 1 calc R
H11B H 0.9531 0.7269 1.1232 0.072 Uiso 1 1 calc R
C12 C 0.9565(6) 0.9396(8) 1.10473(15) 0.0565(17) Uani 1 1 d .
H12A H 1.0048 0.9786 1.1243 0.068 Uiso 1 1 calc R
H12B H 0.8972 1.0156 1.0986 0.068 Uiso 1 1 calc R
C13 C 0.8661(4) 0.7149(6) 1.04765(12) 0.0306(11) Uani 1 1 d .
C14 C 0.9654(5) 0.7934(6) 1.04112(12) 0.0340(12) Uani 1 1 d .
C15 C 0.9158(4) 0.6432(5) 0.98395(12) 0.0274(11) Uani 1 1 d .
C16 C 0.9123(4) 0.5943(5) 0.94977(12) 0.0266(11) Uani 1 1 d .
C17 C 0.8436(4) 0.4951(5) 0.88849(12) 0.0276(11) Uani 1 1 d .
C18 C 0.9428(4) 0.5769(6) 0.88288(12) 0.0286(11) Uani 1 1 d .
C19 C 0.8371(6) 0.4219(8) 0.81783(15) 0.0569(18) Uani 1 1 d .
H19A H 0.9011 0.3482 0.8189 0.068 Uiso 1 1 calc R
H19B H 0.7858 0.3966 0.7977 0.068 Uiso 1 1 calc R
C20 C 0.8899(5) 0.5716(8) 0.81160(14) 0.0524(16) Uani 1 1 d .
H20A H 0.8277 0.6474 0.8124 0.063 Uiso 1 1 calc R
H20B H 0.9216 0.5734 0.7882 0.063 Uiso 1 1 calc R
C21 C 0.1439(5) -0.1464(6) 0.78151(15) 0.0439(14) Uani 1 1 d .
H21A H 0.0706 -0.2023 0.7811 0.066 Uiso 1 1 calc R
H21B H 0.1548 -0.0970 0.8038 0.066 Uiso 1 1 calc R
H21C H 0.2093 -0.2141 0.7780 0.066 Uiso 1 1 calc R
C22 C 0.1394(4) -0.0298(6) 0.75263(13) 0.0324(12) Uani 1 1 d .
H22A H 0.0715 0.0355 0.7562 0.039 Uiso 1 1 calc R
H22B H 0.1259 -0.0813 0.7304 0.039 Uiso 1 1 calc R
C23 C 0.2310(5) 0.1655(6) 0.71725(13) 0.0346(12) Uani 1 1 d .
H23A H 0.1553 0.2174 0.7189 0.042 Uiso 1 1 calc R
H23B H 0.2252 0.0996 0.6969 0.042 Uiso 1 1 calc R
C24 C 0.3266(5) 0.2820(7) 0.71095(16) 0.0498(15) Uani 1 1 d .
H24A H 0.3068 0.3370 0.6898 0.075 Uiso 1 1 calc R
H24B H 0.4019 0.2323 0.7086 0.075 Uiso 1 1 calc R
H24C H 0.3317 0.3505 0.7305 0.075 Uiso 1 1 calc R
C25 C 0.6515(4) -0.1328(6) 0.77062(12) 0.0301(11) Uani 1 1 d .
C26 C 0.8528(5) 0.0275(6) 0.79247(14) 0.0349(12) Uani 1 1 d .
C27 C 0.8552(5) 0.1757(6) 0.73049(13) 0.0339(12) Uani 1 1 d .
N1 N 0.2500 0.0681(6) 0.7500 0.0260(12) Uani 1 2 d S
N2 N 0.5937(4) -0.2255(5) 0.78325(12) 0.0426(11) Uani 1 1 d .
N3 N 0.9155(5) 0.0349(6) 0.81703(13) 0.0535(14) Uani 1 1 d .
N4 N 0.9201(4) 0.2619(6) 0.71908(13) 0.0476(12) Uani 1 1 d .
O1 O 0.0641(4) 0.5319(5) 0.73002(12) 0.0686(13) Uani 1 1 d .
S1 S 0.49471(11) 0.49120(15) 1.10312(3) 0.0341(3) Uani 1 1 d .
S2 S 0.71189(12) 0.22586(16) 1.13105(3) 0.0402(4) Uani 1 1 d .
S3 S 0.51104(11) 0.34288(14) 1.03462(3) 0.0300(3) Uani 1 1 d .
S4 S 0.69578(11) 0.12361(15) 1.05687(3) 0.0309(3) Uani 1 1 d .
S5 S 0.50714(11) 0.20641(14) 0.95637(3) 0.0317(3) Uani 1 1 d .
S6 S 0.69511(11) -0.01113(15) 0.97720(3) 0.0320(3) Uani 1 1 d .
S7 S 0.49464(13) 0.11852(15) 0.88124(3) 0.0359(3) Uani 1 1 d .
S8 S 0.71672(14) -0.14224(17) 0.90632(4) 0.0457(4) Uani 1 1 d .
S9 S 0.78616(12) 0.71556(17) 1.08628(3) 0.0412(4) Uani 1 1 d .
S10 S 1.04875(15) 0.91491(19) 1.06864(4) 0.0530(4) Uani 1 1 d .
S11 S 0.81061(11) 0.59296(16) 1.01457(3) 0.0331(3) Uani 1 1 d .
S12 S 1.02767(11) 0.76518(15) 0.99989(3) 0.0333(3) Uani 1 1 d .
S13 S 0.80217(11) 0.47386(15) 0.93233(3) 0.0314(3) Uani 1 1 d .
S14 S 1.01825(11) 0.65059(14) 0.92004(3) 0.0292(3) Uani 1 1 d .
S15 S 0.75193(12) 0.40237(19) 0.85680(4) 0.0448(4) Uani 1 1 d .
S16 S 1.00669(13) 0.6200(2) 0.84288(3) 0.0509(4) Uani 1 1 d .
Fe1 Fe 0.7500 0.02271(11) 0.7500 0.0268(3) Uani 1 2 d S

loop_
_atom_site_aniso_label
_atom_site_aniso_U_11
_atom_site_aniso_U_22
_atom_site_aniso_U_33
_atom_site_aniso_U_23
_atom_site_aniso_U_13
_atom_site_aniso_U_12
C1 0.077(4) 0.044(4) 0.029(3) -0.001(3) -0.007(3) 0.020(3)
C2 0.046(4) 0.066(4) 0.036(3) -0.015(3) -0.011(3) 0.010(3)
C3 0.024(2) 0.025(3) 0.021(2) -0.0013(19) -0.0010(19) 0.000(2)
C4 0.025(2) 0.030(3) 0.023(2) -0.006(2) -0.0002(19) -0.001(2)
C5 0.027(2) 0.024(3) 0.023(2) 0.001(2) -0.0001(19) -0.001(2)
C6 0.026(3) 0.027(3) 0.026(3) 0.000(2) 0.0035(19) 0.003(2)
C7 0.037(3) 0.023(3) 0.022(2) -0.004(2) 0.005(2) 0.000(2)
C8 0.032(3) 0.033(3) 0.026(3) -0.005(2) 0.003(2) 0.000(2)
C9 0.183(9) 0.079(5) 0.029(3) -0.003(3) 0.027(5) 0.077(6)
C10 0.139(8) 0.304(16) 0.025(4) -0.029(6) -0.004(4) 0.159(10)
C11 0.096(5) 0.056(4) 0.028(3) 0.002(3) 0.008(3) -0.008(4)
C12 0.055(4) 0.086(5) 0.029(3) -0.010(3) 0.003(3) -0.003(4)
C13 0.031(3) 0.037(3) 0.025(2) 0.001(2) 0.006(2) 0.005(2)
C14 0.041(3) 0.033(3) 0.028(3) -0.002(2) 0.008(2) -0.005(2)
C15 0.029(3) 0.029(3) 0.024(3) 0.002(2) 0.003(2) 0.003(2)
C16 0.026(3) 0.027(3) 0.027(3) 0.003(2) -0.001(2) -0.001(2)
C17 0.029(3) 0.029(3) 0.025(3) -0.005(2) 0.001(2) -0.004(2)
C18 0.030(3) 0.030(3) 0.025(3) -0.002(2) -0.001(2) -0.004(2)
C19 0.061(4) 0.071(5) 0.038(3) -0.015(3) 0.005(3) -0.029(4)
C20 0.046(4) 0.082(5) 0.029(3) 0.000(3) -0.001(3) -0.011(3)
C21 0.042(3) 0.043(3) 0.047(3) 0.013(3) -0.001(3) -0.011(3)
C22 0.027(3) 0.037(3) 0.033(3) 0.004(2) -0.002(2) -0.004(2)
C23 0.041(3) 0.030(3) 0.032(3) 0.006(2) 0.006(2) 0.005(2)
C24 0.059(4) 0.046(4) 0.045(3) 0.012(3) 0.013(3) -0.007(3)
C25 0.034(3) 0.029(3) 0.027(3) -0.002(2) -0.005(2) 0.005(2)
C26 0.037(3) 0.035(3) 0.033(3) -0.006(2) 0.001(2) 0.000(2)
C27 0.034(3) 0.033(3) 0.034(3) 0.000(2) -0.010(2) 0.008(3)
N1 0.026(3) 0.030(3) 0.022(3) 0.000 0.001(2) 0.000
N2 0.048(3) 0.039(3) 0.040(3) 0.006(2) 0.002(2) -0.005(2)
N3 0.053(3) 0.069(4) 0.037(3) -0.009(3) -0.016(3) 0.008(3)
N4 0.037(3) 0.043(3) 0.063(3) 0.017(3) -0.004(2) -0.001(2)
O1 0.074(3) 0.067(3) 0.065(3) 0.005(2) -0.003(2) 0.004(3)
S1 0.0360(7) 0.0354(7) 0.0303(7) -0.0104(6) -0.0063(5) 0.0100(6)
S2 0.0467(8) 0.0423(8) 0.0303(7) -0.0053(6) -0.0169(6) 0.0115(6)
S3 0.0380(7) 0.0301(7) 0.0216(6) -0.0004(5) -0.0027(5) 0.0106(6)
S4 0.0302(7) 0.0357(7) 0.0266(6) -0.0037(5) -0.0037(5) 0.0106(6)
S5 0.0409(7) 0.0336(7) 0.0204(6) -0.0021(5) -0.0004(5) 0.0128(6)
S6 0.0310(7) 0.0376(7) 0.0272(7) -0.0041(5) 0.0011(5) 0.0099(6)
S7 0.0507(8) 0.0349(7) 0.0218(6) -0.0036(5) -0.0022(6) 0.0031(6)
S8 0.0557(9) 0.0429(9) 0.0388(8) -0.0138(6) 0.0071(7) 0.0150(7)
S9 0.0421(8) 0.0499(9) 0.0328(7) 0.0030(6) 0.0165(6) 0.0020(7)
S10 0.0693(11) 0.0554(10) 0.0350(8) -0.0180(7) 0.0134(7) -0.0241(8)
S11 0.0245(7) 0.0450(8) 0.0300(7) -0.0003(6) 0.0044(5) -0.0054(6)
S12 0.0368(7) 0.0397(8) 0.0239(6) -0.0038(5) 0.0077(5) -0.0130(6)
S13 0.0260(6) 0.0412(8) 0.0272(6) 0.0003(5) 0.0017(5) -0.0084(6)
S14 0.0282(7) 0.0359(7) 0.0236(6) -0.0017(5) 0.0009(5) -0.0086(5)
S15 0.0335(7) 0.0677(10) 0.0335(7) -0.0173(7) 0.0065(6) -0.0225(7)
S16 0.0415(8) 0.0876(12) 0.0236(7) -0.0007(7) 0.0020(6) -0.0291(8)
Fe1 0.0291(5) 0.0275(5) 0.0234(5) 0.000 -0.0040(4) 0.000

loop_
_atom_type_symbol
_atom_type_description
_atom_type_scat_dispersion_real
_atom_type_scat_dispersion_imag
_atom_type_scat_source
C C 0.0033 0.0016 'International Tables Vol C Tables 4.2.6.8 and 6.1.1.4'
H H 0.0000 0.0000 'International Tables Vol C Tables 4.2.6.8 and 6.1.1.4'
N N 0.0061 0.0033 'International Tables Vol C Tables 4.2.6.8 and 6.1.1.4'
O O 0.0106 0.0060 'International Tables Vol C Tables 4.2.6.8 and 6.1.1.4'
S S 0.1246 0.1234 'International Tables Vol C Tables 4.2.6.8 and 6.1.1.4'
Fe Fe 0.3463 0.8444 'International Tables Vol C Tables 4.2.6.8 and 6.1.1.4'

loop_
_geom_angle_atom_site_label_1
_geom_angle_atom_site_label_2
_geom_angle_atom_site_label_3
_geom_angle
_geom_angle_site_symmetry_1
_geom_angle_site_symmetry_3
C2 C1 S1 117.2(4) . .
C1 C2 S2 117.5(4) . .
C4 C3 S1 129.3(4) . .
C4 C3 S3 117.1(3) . .
S1 C3 S3 113.6(2) . .
C3 C4 S4 117.1(3) . .
C3 C4 S2 127.8(4) . .
S4 C4 S2 115.0(3) . .
C6 C5 S4 122.6(4) . .
C6 C5 S3 122.0(4) . .
S4 C5 S3 115.4(3) . .
C5 C6 S6 123.0(4) . .
C5 C6 S5 121.6(4) . .
S6 C6 S5 115.3(3) . .
C8 C7 S7 128.6(4) . .
C8 C7 S5 116.3(4) . .
S7 C7 S5 115.1(3) . .
C7 C8 S8 127.7(4) . .
C7 C8 S6 117.7(4) . .
S8 C8 S6 114.6(3) . .
C10 C9 S7 125.1(5) . .
C9 C10 S8 132.6(6) . .
C12 C11 S9 117.3(4) . .
C11 C12 S10 115.9(5) . .
C14 C13 S9 127.3(4) . .
C14 C13 S11 117.5(4) . .
S9 C13 S11 115.2(3) . .
C13 C14 S10 129.6(4) . .
C13 C14 S12 116.6(4) . .
S10 C14 S12 113.7(3) . .
C16 C15 S11 123.7(4) . .
C16 C15 S12 121.5(4) . .
S11 C15 S12 114.8(3) . .
C15 C16 S14 121.8(4) . .
C15 C16 S13 123.5(4) . .
S14 C16 S13 114.7(3) . .
C18 C17 S13 116.9(3) . .
C18 C17 S15 127.4(4) . .
S13 C17 S15 115.7(3) . .
C17 C18 S14 116.9(4) . .
C17 C18 S16 128.2(4) . .
S14 C18 S16 114.9(3) . .
C20 C19 S15 116.5(4) . .
C19 C20 S16 113.4(4) . .
C21 C22 N1 115.5(4) . .
N1 C23 C24 115.8(4) . .
N2 C25 Fe1 179.2(5) . .
N3 C26 Fe1 177.5(5) . .
N4 C27 Fe1 177.7(5) . .
C23 N1 C23 111.0(5) 2_556 .
C23 N1 C22 111.2(3) 2_556 .
C23 N1 C22 106.5(3) . .
C23 N1 C22 106.5(3) 2_556 2_556
C23 N1 C22 111.2(3) . 2_556
C22 N1 C22 110.4(5) . 2_556
C3 S1 C1 102.9(2) . .
C4 S2 C2 99.7(2) . .
C5 S3 C3 95.2(2) . .
C5 S4 C4 95.2(2) . .
C6 S5 C7 95.6(2) . .
C6 S6 C8 95.0(2) . .
C7 S7 C9 102.5(3) . .
C10 S8 C8 101.0(3) . .
C13 S9 C11 101.1(3) . .
C14 S10 C12 103.1(3) . .
C15 S11 C13 95.2(2) . .
C15 S12 C14 95.5(2) . .
C17 S13 C16 95.1(2) . .
C16 S14 C18 95.5(2) . .
C17 S15 C19 101.8(3) . .
C18 S16 C20 102.4(3) . .
C25 Fe1 C25 90.0(3) . 2_656
C25 Fe1 C26 90.6(2) . .
C25 Fe1 C26 91.2(2) 2_656 .
C25 Fe1 C26 91.2(2) . 2_656
C25 Fe1 C26 90.6(2) 2_656 2_656
C26 Fe1 C26 177.5(3) . 2_656
C25 Fe1 C27 177.4(2) . .
C25 Fe1 C27 88.8(2) 2_656 .
C26 Fe1 C27 87.2(2) . .
C26 Fe1 C27 91.1(2) 2_656 .
C25 Fe1 C27 88.8(2) . 2_656
C25 Fe1 C27 177.4(2) 2_656 2_656
C26 Fe1 C27 91.1(2) . 2_656
C26 Fe1 C27 87.2(2) 2_656 2_656
C27 Fe1 C27 92.5(3) . 2_656

loop_
_geom_bond_atom_site_label_1
_geom_bond_atom_site_label_2
_geom_bond_distance
_geom_bond_site_symmetry_2
C1 C2 1.441(8) .
C1 S1 1.794(5) .
C2 S2 1.820(6) .
C3 C4 1.343(6) .
C3 S1 1.744(5) .
C3 S3 1.757(4) .
C4 S4 1.758(5) .
C4 S2 1.756(4) .
C5 C6 1.372(6) .
C5 S4 1.740(4) .
C5 S3 1.744(5) .
C6 S6 1.741(5) .
C6 S5 1.746(5) .
C7 C8 1.347(7) .
C7 S7 1.749(5) .
C7 S5 1.761(5) .
C8 S8 1.748(5) .
C8 S6 1.763(5) .
C9 C10 1.319(10) .
C9 S7 1.769(6) .
C10 S8 1.716(8) .
C11 C12 1.488(9) .
C11 S9 1.816(6) .
C12 S10 1.760(6) .
C13 C14 1.344(7) .
C13 S9 1.747(5) .
C13 S11 1.757(5) .
C14 S10 1.751(5) .
C14 S12 1.756(5) .
C15 C16 1.370(7) .
C15 S11 1.743(5) .
C15 S12 1.750(5) .
C16 S14 1.741(5) .
C16 S13 1.747(5) .
C17 C18 1.350(7) .
C17 S13 1.757(5) .
C17 S15 1.763(5) .
C18 S14 1.751(5) .
C18 S16 1.746(5) .
C19 C20 1.474(9) .
C19 S15 1.798(6) .
C20 S16 1.794(5) .
C21 C22 1.508(7) .
C22 N1 1.519(6) .
C23 N1 1.525(6) .
C23 C24 1.512(7) .
C25 N2 1.160(6) .
C25 Fe1 1.947(5) .
C26 N3 1.153(7) .
C26 Fe1 1.955(5) .
C27 N4 1.150(7) .
C27 Fe1 1.959(6) .
N1 C23 1.525(6) 2_556
N1 C22 1.519(6) 2_556
Fe1 C25 1.947(5) 2_656
Fe1 C26 1.955(5) 2_656
Fe1 C27 1.959(6) 2_656
